data_2202206
loop_
_publ_author_name
'Kruger, Gert J.'
'Rademeyer, Melanie'
'Billing, David G.'

_publ_section_title
;
 <i>n</i>-Undecylammonium bromide monohydrate
;
_journal_issue 4
_journal_name_full 'Acta Crystallographica Section E'
_journal_page_first o480
_journal_page_last o482
_journal_paper_doi 10.1107/S1600536803004859
_journal_volume 59
_journal_year 2003
_chemical_formula_iupac 'C11 H26 N 1+ Br 1-, H2 O,'
_chemical_formula_moiety 'C11 H26 N 1+ Br 1-, H2 O,'
_chemical_formula_sum 'C11 H28 Br N O'
_chemical_formula_weight 270.25
_chemical_name_systematic
;
n-undecylammonium bromide monohydrate
;
_space_group_IT_number 14
_symmetry_cell_setting monoclinic
_symmetry_space_group_name_Hall '-P 2ybc'
_symmetry_space_group_name_H-M 'P 1 21/c 1'
_atom_sites_solution_hydrogens geom
_atom_sites_solution_primary direct
_atom_sites_solution_secondary difmap
_cell_angle_alpha 90.00
_cell_angle_beta 105.65(2)
_cell_angle_gamma 90.00
_cell_formula_units_Z 4
_cell_length_a 4.809(6)
_cell_length_b 40.353(5)
_cell_length_c 7.882(9)
_cell_measurement_reflns_used 1024
_cell_measurement_temperature 293(2)
_cell_measurement_theta_max 22.376
_cell_measurement_theta_min 3.029
_cell_volume 1473(3)
_computing_cell_refinement 'SAINT-Plus (Bruker, 1999)'
_computing_data_collection 'SMART-NT (Bruker, 1998)'
_computing_data_reduction 'XPREP (Bruker, 1999)'
_computing_molecular_graphics 'ORTEP-3 for Windows (Farrugia, 1997)'
_computing_publication_material 'WinGX (Farrugia, 1999)'
_computing_structure_refinement 'SHELXL97 (Sheldrick, 1997)'
_computing_structure_solution 'SHELXS97 (Sheldrick, 1997)'
_diffrn_ambient_temperature 293(2)
_diffrn_measured_fraction_theta_full 0.990
_diffrn_measured_fraction_theta_max 0.990
_diffrn_measurement_device_type 'Bruker SMART CCD area-detector'
_diffrn_measurement_method \w
_diffrn_radiation_monochromator graphite
_diffrn_radiation_source 'fine-focus sealed tube'
_diffrn_radiation_type MoK\a
_diffrn_radiation_wavelength 0.71073
_diffrn_reflns_av_R_equivalents 0.0595
_diffrn_reflns_av_sigmaI/netI 0.0843
_diffrn_reflns_limit_h_max 6
_diffrn_reflns_limit_h_min -6
_diffrn_reflns_limit_k_max 33
_diffrn_reflns_limit_k_min -53
_diffrn_reflns_limit_l_max 10
_diffrn_reflns_limit_l_min -10
_diffrn_reflns_number 10404
_diffrn_reflns_theta_full 28.31
_diffrn_reflns_theta_max 28.31
_diffrn_reflns_theta_min 1.01
_diffrn_standards_decay_% 0
_exptl_absorpt_coefficient_mu 2.769
_exptl_absorpt_correction_T_max 0.9215
_exptl_absorpt_correction_T_min 0.7505
_exptl_absorpt_correction_type multi-scan
_exptl_absorpt_process_details '(SADABS; Sheldrick, 1996)'
_exptl_crystal_colour colourless
_exptl_crystal_density_diffrn 1.219
_exptl_crystal_density_method 'not measured'
_exptl_crystal_description 'thin plate'
_exptl_crystal_F_000 576
_exptl_crystal_size_max 0.11
_exptl_crystal_size_mid 0.09
_exptl_crystal_size_min 0.03
_refine_diff_density_max 0.355
_refine_diff_density_min -0.537
_refine_ls_extinction_method none
_refine_ls_goodness_of_fit_ref 0.943
_refine_ls_hydrogen_treatment constr
_refine_ls_matrix_type full
_refine_ls_number_parameters 127
_refine_ls_number_reflns 3647
_refine_ls_number_restraints 0
_refine_ls_restrained_S_all 0.943
_refine_ls_R_factor_all 0.1103
_refine_ls_R_factor_gt 0.0442
_refine_ls_shift/su_max 0.003
_refine_ls_shift/su_mean 0.001
_refine_ls_structure_factor_coef Fsqd
_refine_ls_weighting_details 'calc w = 1/[\s^2^(Fo^2^)+(0.0571P)^2^] where P = (Fo^2^+2Fc^2^)/3'
_refine_ls_weighting_scheme calc
_refine_ls_wR_factor_gt 0.0946
_refine_ls_wR_factor_ref 0.1234
_reflns_number_gt 1923
_reflns_number_total 3647
_reflns_threshold_expression I>2\s(I)
_cod_data_source_file wn6139.cif
_cod_data_source_block I
_cod_original_sg_symbol_H-M 'P 21/c'
_cod_database_code 2202206
_cod_database_fobs_code 2202206

loop_
_symmetry_equiv_pos_as_xyz
'x, y, z'
'-x, y+1/2, -z+1/2'
'-x, -y, -z'
'x, -y-1/2, z-1/2'

loop_
_atom_site_label
_atom_site_fract_x
_atom_site_fract_y
_atom_site_fract_z
_atom_site_U_iso_or_equiv
_atom_site_adp_type
_atom_site_calc_flag
_atom_site_refinement_flags
_atom_site_occupancy
_atom_site_disorder_assembly
_atom_site_disorder_group
_atom_site_type_symbol
Br 0.20924(9) 0.223762(11) 0.47014(6) 0.04986(17) Uani d . 1 . . Br
N 0.6890(7) 0.21804(7) 0.8729(5) 0.0470(9) Uani d . 1 . . N
H12A 0.8026 0.2357 0.8829 0.070 Uiso calc R 1 . . H
H12B 0.6394 0.2151 0.9727 0.070 Uiso calc R 1 . . H
H12C 0.5309 0.2211 0.7846 0.070 Uiso calc R 1 . . H
C1 0.8460(8) 0.18836(9) 0.8368(5) 0.0438(10) Uani d . 1 . . C
H1A 1.0201 0.1854 0.9321 0.053 Uiso calc R 1 . . H
H1B 0.9029 0.1918 0.7290 0.053 Uiso calc R 1 . . H
C2 0.6629(8) 0.15740(9) 0.8183(5) 0.0414(9) Uani d . 1 . . C
H2A 0.4875 0.1605 0.7241 0.050 Uiso calc R 1 . . H
H2B 0.6083 0.1537 0.9267 0.050 Uiso calc R 1 . . H
C3 0.8226(9) 0.12716(9) 0.7788(5) 0.0462(10) Uani d . 1 . . C
H3A 1.0121 0.1263 0.8622 0.055 Uiso calc R 1 . . H
H3B 0.8497 0.1294 0.6618 0.055 Uiso calc R 1 . . H
C4 0.6653(8) 0.09472(9) 0.7884(5) 0.0441(10) Uani d . 1 . . C
H4A 0.6345 0.0928 0.9046 0.053 Uiso calc R 1 . . H
H4B 0.4771 0.0955 0.7035 0.053 Uiso calc R 1 . . H
C5 0.8231(9) 0.06420(10) 0.7529(5) 0.0465(10) Uani d . 1 . . C
H5A 1.0147 0.0640 0.8341 0.056 Uiso calc R 1 . . H
H5B 0.8455 0.0656 0.6345 0.056 Uiso calc R 1 . . H
C6 0.6734(9) 0.03188(10) 0.7709(5) 0.0469(10) Uani d . 1 . . C
H6A 0.4816 0.0322 0.6900 0.056 Uiso calc R 1 . . H
H6B 0.6510 0.0305 0.8894 0.056 Uiso calc R 1 . . H
C7 0.8284(9) 0.00102(9) 0.7356(5) 0.0456(10) Uani d . 1 . . C
H7A 0.8505 0.0024 0.6171 0.055 Uiso calc R 1 . . H
H7B 1.0204 0.0007 0.8164 0.055 Uiso calc R 1 . . H
C8 0.6812(8) -0.03105(9) 0.7537(5) 0.0438(10) Uani d . 1 . . C
H8A 0.4890 -0.0307 0.6732 0.053 Uiso calc R 1 . . H
H8B 0.6597 -0.0324 0.8724 0.053 Uiso calc R 1 . . H
C9 0.8355(9) -0.06181(10) 0.7179(5) 0.0473(10) Uani d . 1 . . C
H9A 1.0277 -0.0621 0.7985 0.057 Uiso calc R 1 . . H
H9B 0.8572 -0.0604 0.5993 0.057 Uiso calc R 1 . . H
C10 0.6876(10) -0.09419(10) 0.7359(6) 0.0561(12) Uani d . 1 . . C
H10A 0.6686 -0.0959 0.8550 0.067 Uiso calc R 1 . . H
H10B 0.4945 -0.0939 0.6564 0.067 Uiso calc R 1 . . H
C11 0.8425(11) -0.12445(11) 0.6973(7) 0.0733(14) Uani d . 1 . . C
H11A 0.7362 -0.1439 0.7114 0.110 Uiso calc R 1 . . H
H11B 1.0322 -0.1254 0.7774 0.110 Uiso calc R 1 . . H
H11C 0.8578 -0.1234 0.5785 0.110 Uiso calc R 1 . . H
O 0.5917(7) 0.19690(8) 0.1941(4) 0.0679(9) Uani d . 1 . . O
H13A 0.7458 0.2036 0.2625 0.050 Uiso d . 1 . . H
H13B 0.5024 0.2035 0.2621 0.050 Uiso d . 1 . . H

loop_
_atom_site_aniso_label
_atom_site_aniso_U_11
_atom_site_aniso_U_22
_atom_site_aniso_U_33
_atom_site_aniso_U_12
_atom_site_aniso_U_13
_atom_site_aniso_U_23
Br 0.0474(2) 0.0507(3) 0.0511(3) 0.0058(2) 0.01263(18) 0.0056(2)
N 0.052(2) 0.033(2) 0.056(2) -0.0047(15) 0.0135(17) -0.0035(16)
C1 0.046(2) 0.032(2) 0.054(2) 0.0043(18) 0.0152(19) 0.0056(19)
C2 0.046(2) 0.031(2) 0.049(2) -0.0030(17) 0.0163(19) -0.0037(18)
C3 0.056(3) 0.038(2) 0.048(2) -0.0003(19) 0.021(2) -0.0013(19)
C4 0.048(2) 0.035(2) 0.051(2) 0.0010(18) 0.0159(19) -0.0029(19)
C5 0.050(2) 0.040(2) 0.052(2) 0.0018(19) 0.019(2) -0.004(2)
C6 0.052(2) 0.041(2) 0.051(2) 0.0020(19) 0.020(2) -0.002(2)
C7 0.055(2) 0.036(2) 0.049(2) 0.0037(19) 0.020(2) 0.0002(19)
C8 0.047(2) 0.040(2) 0.048(2) 0.0005(18) 0.0201(19) -0.0016(19)
C9 0.052(2) 0.040(2) 0.051(2) 0.0045(19) 0.016(2) 0.000(2)
C10 0.070(3) 0.039(3) 0.061(3) -0.004(2) 0.019(2) 0.000(2)
C11 0.091(4) 0.042(3) 0.090(4) -0.003(3) 0.030(3) -0.009(3)
O 0.072(2) 0.078(2) 0.0582(18) -0.0052(18) 0.0254(16) -0.0162(17)

loop_
_atom_type_symbol
_atom_type_description
_atom_type_scat_dispersion_real
_atom_type_scat_dispersion_imag
_atom_type_scat_source
C C 0.0033 0.0016 'International Tables Vol C Tables 4.2.6.8 and 6.1.1.4'
H H 0.0000 0.0000 'International Tables Vol C Tables 4.2.6.8 and 6.1.1.4'
Br Br -0.2901 2.4595 'International Tables Vol C Tables 4.2.6.8 and 6.1.1.4'
N N 0.0061 0.0033 'International Tables Vol C Tables 4.2.6.8 and 6.1.1.4'
O O 0.0106 0.0060 'International Tables Vol C Tables 4.2.6.8 and 6.1.1.4'

loop_
_geom_angle_atom_site_label_1
_geom_angle_atom_site_label_2
_geom_angle_atom_site_label_3
_geom_angle
C1 N H12A 109.5
C1 N H12B 109.5
H12A N H12B 109.5
C1 N H12C 109.5
H12A N H12C 109.5
H12B N H12C 109.5
N C1 C2 111.8(3)
N C1 H1A 109.3
C2 C1 H1A 109.3
N C1 H1B 109.3
C2 C1 H1B 109.3
H1A C1 H1B 107.9
C1 C2 C3 111.7(3)
C1 C2 H2A 109.3
C3 C2 H2A 109.3
C1 C2 H2B 109.3
C3 C2 H2B 109.3
H2A C2 H2B 107.9
C2 C3 C4 113.3(3)
C2 C3 H3A 108.9
C4 C3 H3A 108.9
C2 C3 H3B 108.9
C4 C3 H3B 108.9
H3A C3 H3B 107.7
C5 C4 C3 114.2(3)
C5 C4 H4A 108.7
C3 C4 H4A 108.7
C5 C4 H4B 108.7
C3 C4 H4B 108.7
H4A C4 H4B 107.6
C4 C5 C6 114.2(3)
C4 C5 H5A 108.7
C6 C5 H5A 108.7
C4 C5 H5B 108.7
C6 C5 H5B 108.7
H5A C5 H5B 107.6
C5 C6 C7 114.9(3)
C5 C6 H6A 108.5
C7 C6 H6A 108.5
C5 C6 H6B 108.5
C7 C6 H6B 108.5
H6A C6 H6B 107.5
C8 C7 C6 115.0(3)
C8 C7 H7A 108.5
C6 C7 H7A 108.5
C8 C7 H7B 108.5
C6 C7 H7B 108.5
H7A C7 H7B 107.5
C7 C8 C9 115.0(3)
C7 C8 H8A 108.5
C9 C8 H8A 108.5
C7 C8 H8B 108.5
C9 C8 H8B 108.5
H8A C8 H8B 107.5
C8 C9 C10 115.1(4)
C8 C9 H9A 108.5
C10 C9 H9A 108.5
C8 C9 H9B 108.5
C10 C9 H9B 108.5
H9A C9 H9B 107.5
C11 C10 C9 114.3(4)
C11 C10 H10A 108.7
C9 C10 H10A 108.7
C11 C10 H10B 108.7
C9 C10 H10B 108.7
H10A C10 H10B 107.6
C10 C11 H11A 109.5
C10 C11 H11B 109.5
H11A C11 H11B 109.5
C10 C11 H11C 109.5
H11A C11 H11C 109.5
H11B C11 H11C 109.5
H13A O H13B 90.1

loop_
_geom_bond_atom_site_label_1
_geom_bond_atom_site_label_2
_geom_bond_site_symmetry_2
_geom_bond_distance
_geom_bond_publ_flag
N C1 . 1.484(5) ?
N H12A . 0.8900 ?
N H12B . 0.8900 ?
N H12C . 0.8900 ?
C1 C2 . 1.513(5) ?
C1 H1A . 0.9700 ?
C1 H1B . 0.9700 ?
C2 C3 . 1.518(5) ?
C2 H2A . 0.9700 ?
C2 H2B . 0.9700 ?
C3 C4 . 1.524(5) ?
C3 H3A . 0.9700 ?
C3 H3B . 0.9700 ?
C4 C5 . 1.512(5) ?
C4 H4A . 0.9700 ?
C4 H4B . 0.9700 ?
C5 C6 . 1.515(5) ?
C5 H5A . 0.9700 ?
C5 H5B . 0.9700 ?
C6 C7 . 1.515(5) ?
C6 H6A . 0.9700 ?
C6 H6B . 0.9700 ?
C7 C8 . 1.500(5) ?
C7 H7A . 0.9700 ?
C7 H7B . 0.9700 ?
C8 C9 . 1.511(5) ?
C8 H8A . 0.9700 ?
C8 H8B . 0.9700 ?
C9 C10 . 1.513(6) ?
C9 H9A . 0.9700 ?
C9 H9B . 0.9700 ?
C10 C11 . 1.504(6) ?
C10 H10A . 0.9700 ?
C10 H10B . 0.9700 ?
C11 H11A . 0.9600 ?
C11 H11B . 0.9600 ?
C11 H11C . 0.9600 ?
O H13A . 0.836 ?
O H13B . 0.817 ?

loop_
_geom_hbond_atom_site_label_D
_geom_hbond_atom_site_label_H
_geom_hbond_atom_site_label_A
_geom_hbond_site_symmetry_A
_geom_hbond_distance_DH
_geom_hbond_distance_HA
_geom_hbond_distance_DA
_geom_hbond_angle_DHA
_geom_hbond_publ_flag
N H12A Br 4_666 0.89 2.50 3.366(4) 165 yes
N H12B O 1_556 0.89 1.96 2.828(5) 164 yes
N H12C Br . 0.89 2.55 3.392(5) 159 yes
O H13A Br 1_655 0.84 2.517 3.353(4) 180 yes
O H13B Br . 0.82 2.567 3.384(4) 179 yes

loop_
_geom_torsion_atom_site_label_1
_geom_torsion_atom_site_label_2
_geom_torsion_atom_site_label_3
_geom_torsion_atom_site_label_4
_geom_torsion
N C1 C2 C3 179.2(3)
C1 C2 C3 C4 170.8(3)
C2 C3 C4 C5 -178.9(3)
C3 C4 C5 C6 177.2(3)
C4 C5 C6 C7 179.9(3)
C5 C6 C7 C8 179.9(3)
C6 C7 C8 C9 179.8(3)
C7 C8 C9 C10 -180.0(4)
C8 C9 C10 C11 179.2(4)

loop_
_cod_related_entry_id
_cod_related_entry_database
_cod_related_entry_code
1 ChemSpider 21131824
